data_4345257
loop_
_publ_author_name
'Reath, Alexander H.'
'Ziller, Joseph W.'
'Tsay, Charlene'
'Ryan, Austin J.'
'Yang, Jenny Y.'

_publ_section_title
;
 Redox Potential and Electronic Structure Effects of Proximal Nonredox
 Active Cations in Cobalt Schiff Base Complexes.
;
_journal_issue 6
_journal_name_full 'Inorganic chemistry'
_journal_page_first 3713
_journal_page_last 3718
_journal_paper_doi 10.1021/acs.inorgchem.6b03098
_journal_volume 56
_journal_year 2017
_chemical_formula_sum 'C24 H24 Co F6 N2 O12 S2 Sr'
_chemical_formula_weight 857.12
_space_group_crystal_system monoclinic
_space_group_IT_number 15
_space_group_name_Hall '-C 2yc'
_space_group_name_H-M_alt 'C 1 2/c 1'
_symmetry_space_group_name_Hall '-C 2yc'
_symmetry_space_group_name_H-M 'C 1 2/c 1'
_atom_sites_solution_hydrogens geom
_atom_sites_solution_primary direct
_atom_sites_solution_secondary difmap
_audit_creation_method SHELXL-2014/7
_cell_angle_alpha 90
_cell_angle_beta 121.1005(9)
_cell_angle_gamma 90
_cell_formula_units_Z 12
_cell_length_a 29.973(3)
_cell_length_b 13.8907(12)
_cell_length_c 25.378(2)
_cell_measurement_reflns_used 9442
_cell_measurement_temperature 133(2)
_cell_measurement_theta_max 28.27
_cell_measurement_theta_min 2.53
_cell_volume 9047.3(14)
_computing_cell_refinement 'Bruker SAINT 8.34a, 2013'
_computing_data_collection 'Bruker APEX2 2014.11-0, 2014'
_computing_data_reduction 'Bruker SAINT 8.34a, 2013'
_computing_molecular_graphics 'Bruker SHELXTL'
_computing_publication_material 'Bruker SHELXTL'
_computing_structure_refinement 'SHELXL-2014/7 (Sheldrick, 2014)'
_computing_structure_solution 'Bruker SHELXTL 2014/4'
_diffrn_ambient_temperature 133(2)
_diffrn_measured_fraction_theta_full 1.000
_diffrn_measured_fraction_theta_max 1.000
_diffrn_measurement_device_type 'Bruker SMART APEX II CCD'
_diffrn_measurement_method '\f and \w scans'
_diffrn_radiation_type MoK\a
_diffrn_radiation_wavelength 0.71073
_diffrn_reflns_av_R_equivalents 0.0354
_diffrn_reflns_av_unetI/netI 0.0269
_diffrn_reflns_Laue_measured_fraction_full 1.000
_diffrn_reflns_Laue_measured_fraction_max 1.000
_diffrn_reflns_limit_h_max 36
_diffrn_reflns_limit_h_min -36
_diffrn_reflns_limit_k_max 16
_diffrn_reflns_limit_k_min -16
_diffrn_reflns_limit_l_max 30
_diffrn_reflns_limit_l_min -30
_diffrn_reflns_number 43878
_diffrn_reflns_point_group_measured_fraction_full 1.000
_diffrn_reflns_point_group_measured_fraction_max 1.000
_diffrn_reflns_theta_full 25.349
_diffrn_reflns_theta_max 25.349
_diffrn_reflns_theta_min 1.587
_diffrn_source 'fine-focus sealed tube'
_exptl_absorpt_coefficient_mu 2.560
_exptl_absorpt_correction_T_max 0.6945
_exptl_absorpt_correction_T_min 0.4848
_exptl_absorpt_correction_type multi-scan
_exptl_absorpt_process_details 'Bruker SADABS 2014/5'
_exptl_crystal_colour red
_exptl_crystal_density_diffrn 1.888
_exptl_crystal_density_meas ?
_exptl_crystal_density_method not_measured
_exptl_crystal_description irregular
_exptl_crystal_F_000 5148
_exptl_crystal_size_max 0.370
_exptl_crystal_size_mid 0.320
_exptl_crystal_size_min 0.212
_refine_diff_density_max 2.942
_refine_diff_density_min -1.049
_refine_diff_density_rms 0.133
_refine_ls_extinction_method none
_refine_ls_goodness_of_fit_ref 1.034
_refine_ls_hydrogen_treatment constr
_refine_ls_matrix_type full
_refine_ls_number_parameters 645
_refine_ls_number_reflns 8293
_refine_ls_number_restraints 0
_refine_ls_restrained_S_all 1.034
_refine_ls_R_factor_all 0.0645
_refine_ls_R_factor_gt 0.0555
_refine_ls_shift/su_max 0.001
_refine_ls_shift/su_mean 0.000
_refine_ls_structure_factor_coef Fsqd
_refine_ls_weighting_details 'w=1/[\s^2^(Fo^2^)+(0.0782P)^2^+97.6416P] where P=(Fo^2^+2Fc^2^)/3'
_refine_ls_weighting_scheme calc
_refine_ls_wR_factor_gt 0.1462
_refine_ls_wR_factor_ref 0.1530
_reflns_Friedel_coverage 0.000
_reflns_number_gt 7116
_reflns_number_total 8293
_reflns_threshold_expression 'I > 2\s(I)'
_cod_data_source_file ic6b03098_si_008.cif
_cod_data_source_block jyy82
_cod_depositor_comments
;
The following automatic conversions were performed:

'_exptl_crystal_density_meas' value 'not_measured' was changed to '?'
- the value is perceived as not measured.

Automatic conversion script
Id: cif_fix_values 4973 2017-02-22 13:04:09Z antanas 

 Adding full bibliography for 4345257--4345264.cif.
;
_cod_original_cell_volume 9047.1(14)
_cod_database_code 4345257
_shelx_shelxl_version_number 2014/7
_shelx_space_group_comment
; 
The symmetry employed for this shelxl refinement is uniquely defined 
by the following loop, which should always be used as a source of 
symmetry information in preference to the above space-group names. 
They are only intended as comments. 
;
_shelx_estimated_absorpt_t_min 0.451
_shelx_estimated_absorpt_t_max 0.613

loop_
_space_group_symop_operation_xyz
'x, y, z'
'-x, y, -z+1/2'
'x+1/2, y+1/2, z'
'-x+1/2, y+1/2, -z+1/2'
'-x, -y, -z'
'x, -y, z-1/2'
'-x+1/2, -y+1/2, -z'
'x+1/2, -y+1/2, z-1/2'

loop_
_atom_site_label
_atom_site_type_symbol
_atom_site_fract_x
_atom_site_fract_y
_atom_site_fract_z
_atom_site_U_iso_or_equiv
_atom_site_adp_type
_atom_site_occupancy
_atom_site_site_symmetry_order
_atom_site_calc_flag
_atom_site_refinement_flags_posn
_atom_site_refinement_flags_adp
_atom_site_refinement_flags_occupancy
_atom_site_disorder_assembly
_atom_site_disorder_group
Sr1 Sr 0.33967(2) 1.02505(3) 0.42607(2) 0.02418(14) Uani 1 1 d . . . . .
Co1 Co 0.32469(2) 0.76829(5) 0.42356(3) 0.02001(17) Uani 1 1 d . . . . .
S1 S 0.35377(5) 0.98684(10) 0.29336(7) 0.0293(3) Uani 1 1 d . . . . .
S2 S 0.30170(6) 1.05773(11) 0.52275(7) 0.0394(4) Uani 1 1 d . . . . .
O1 O 0.28487(12) 0.8731(2) 0.37637(15) 0.0216(7) Uani 1 1 d . . . . .
O2 O 0.37650(12) 0.8574(2) 0.47047(15) 0.0225(7) Uani 1 1 d . . . . .
O3 O 0.44008(14) 1.0037(3) 0.51770(17) 0.0296(8) Uani 1 1 d . . . . .
O4 O 0.40223(15) 1.1806(3) 0.47031(17) 0.0302(8) Uani 1 1 d . . . . .
O5 O 0.30615(14) 1.1958(2) 0.36681(17) 0.0305(8) Uani 1 1 d . . . . .
O6 O 0.24147(13) 1.0395(2) 0.32521(16) 0.0251(8) Uani 1 1 d . . . . .
O7 O 0.37482(17) 1.0073(3) 0.3575(2) 0.0387(10) Uani 1 1 d . . . . .
O8 O 0.29760(16) 0.9820(3) 0.2568(2) 0.0464(11) Uani 1 1 d . . . . .
O9 O 0.37843(16) 1.0385(3) 0.26637(19) 0.0387(10) Uani 1 1 d . . . . .
O10 O 0.3463(2) 1.0032(4) 0.5352(2) 0.0603(14) Uani 1 1 d . . . . .
O11 O 0.27689(18) 1.0984(4) 0.4615(2) 0.0565(13) Uani 1 1 d . . . . .
O12 O 0.2692(3) 1.0134(5) 0.5416(3) 0.092(2) Uani 1 1 d . . . . .
F1 F 0.35369(19) 0.8043(3) 0.3196(2) 0.0640(12) Uani 1 1 d . . . . .
F2 F 0.42503(15) 0.8550(3) 0.3270(2) 0.0650(13) Uani 1 1 d . . . . .
F3 F 0.35724(15) 0.8306(3) 0.23934(17) 0.0529(10) Uani 1 1 d . . . . .
F4 F 0.3715(6) 1.1937(9) 0.5710(6) 0.053(4) Uiso 0.45(3) 1 d . . P A 1
F5 F 0.3452(8) 1.1246(11) 0.6298(7) 0.080(5) Uiso 0.45(3) 1 d . . P A 1
F6 F 0.3026(5) 1.2299(9) 0.5708(4) 0.047(3) Uiso 0.45(3) 1 d . . P A 1
F4B F 0.3528(6) 1.2193(9) 0.5544(6) 0.064(3) Uiso 0.55(3) 1 d . . P A 2
F5B F 0.3627(5) 1.1303(6) 0.6319(4) 0.047(3) Uiso 0.55(3) 1 d . . P A 2
F6B F 0.2880(6) 1.2073(10) 0.5707(5) 0.079(4) Uiso 0.55(3) 1 d . . P A 2
N1 N 0.27709(17) 0.6763(3) 0.3725(2) 0.0280(10) Uani 1 1 d . . . . .
N2 N 0.35978(17) 0.6653(3) 0.4759(2) 0.0265(9) Uani 1 1 d . . . . .
C1 C 0.23827(18) 0.8697(4) 0.3254(2) 0.0221(10) Uani 1 1 d . . . . .
C2 C 0.2137(2) 0.9566(4) 0.2955(2) 0.0242(11) Uani 1 1 d . . . . .
C3 C 0.1655(2) 0.9576(4) 0.2430(2) 0.0305(12) Uani 1 1 d . . . . .
H3A H 0.1503 1.0170 0.2232 0.037 Uiso 1 1 calc R U . . .
C4 C 0.1383(2) 0.8705(4) 0.2182(3) 0.0345(13) Uani 1 1 d . . . . .
H4A H 0.1044 0.8712 0.1824 0.041 Uiso 1 1 calc R U . . .
C5 C 0.1608(2) 0.7861(4) 0.2459(2) 0.0313(12) Uani 1 1 d . . . . .
H5A H 0.1425 0.7276 0.2290 0.038 Uiso 1 1 calc R U . . .
C6 C 0.2106(2) 0.7835(4) 0.2991(2) 0.0258(11) Uani 1 1 d . . . . .
C7 C 0.2319(2) 0.6912(4) 0.3249(2) 0.0294(12) Uani 1 1 d . . . . .
H7A H 0.2109 0.6364 0.3052 0.035 Uiso 1 1 calc R U . . .
C8 C 0.2962(2) 0.5762(4) 0.3903(3) 0.0386(14) Uani 1 1 d . . . . .
H8A H 0.3162 0.5565 0.3710 0.046 Uiso 1 1 calc R U . . .
H8B H 0.2665 0.5314 0.3767 0.046 Uiso 1 1 calc R U . . .
C9 C 0.3301(2) 0.5747(4) 0.4584(3) 0.0384(14) Uani 1 1 d . . . . .
H9A H 0.3087 0.5703 0.4778 0.046 Uiso 1 1 calc R U . . .
H9B H 0.3540 0.5188 0.4718 0.046 Uiso 1 1 calc R U . . .
C10 C 0.4045(2) 0.6670(4) 0.5271(2) 0.0288(11) Uani 1 1 d . . . . .
H10A H 0.4169 0.6086 0.5495 0.035 Uiso 1 1 calc R U . . .
C11 C 0.43637(19) 0.7514(4) 0.5521(2) 0.0256(11) Uani 1 1 d . . . . .
C12 C 0.4845(2) 0.7413(4) 0.6082(2) 0.0289(12) Uani 1 1 d . . . . .
H12A H 0.4949 0.6799 0.6272 0.035 Uiso 1 1 calc R U . . .
C13 C 0.5158(2) 0.8184(4) 0.6350(2) 0.0317(12) Uani 1 1 d . . . . .
H13A H 0.5477 0.8111 0.6731 0.038 Uiso 1 1 calc R U . . .
C14 C 0.5013(2) 0.9088(4) 0.6067(2) 0.0301(12) Uani 1 1 d . . . . .
H14A H 0.5232 0.9630 0.6259 0.036 Uiso 1 1 calc R U . . .
C15 C 0.45564(19) 0.9197(4) 0.5513(2) 0.0251(11) Uani 1 1 d . . . . .
C16 C 0.42127(18) 0.8414(4) 0.5230(2) 0.0226(10) Uani 1 1 d . . . . .
C17 C 0.4727(2) 1.0868(4) 0.5462(3) 0.0333(13) Uani 1 1 d . . . . .
H17A H 0.5098 1.0699 0.5635 0.040 Uiso 1 1 calc R U . . .
H17B H 0.4683 1.1109 0.5800 0.040 Uiso 1 1 calc R U . . .
C18 C 0.4563(2) 1.1618(4) 0.4976(3) 0.0365(13) Uani 1 1 d . . . . .
H18A H 0.4763 1.2216 0.5159 0.044 Uiso 1 1 calc R U . . .
H18B H 0.4635 1.1392 0.4657 0.044 Uiso 1 1 calc R U . . .
C19 C 0.3883(3) 1.2648(4) 0.4326(3) 0.0453(16) Uani 1 1 d . . . . .
H19A H 0.3975 1.2565 0.4006 0.054 Uiso 1 1 calc R U . . .
H19B H 0.4073 1.3215 0.4580 0.054 Uiso 1 1 calc R U . . .
C20 C 0.3309(3) 1.2795(4) 0.4032(3) 0.0451(16) Uani 1 1 d . . . . .
H20A H 0.3214 1.2876 0.4350 0.054 Uiso 1 1 calc R U . . .
H20B H 0.3197 1.3377 0.3769 0.054 Uiso 1 1 calc R U . . .
C21 C 0.2513(2) 1.2089(4) 0.3314(3) 0.0338(13) Uani 1 1 d . . . . .
H21A H 0.2429 1.2694 0.3075 0.041 Uiso 1 1 calc R U . . .
H21B H 0.2371 1.2132 0.3589 0.041 Uiso 1 1 calc R U . . .
C22 C 0.2277(2) 1.1255(4) 0.2889(3) 0.0307(12) Uani 1 1 d . . . . .
H22A H 0.1893 1.1326 0.2643 0.037 Uiso 1 1 calc R U . . .
H22B H 0.2409 1.1225 0.2603 0.037 Uiso 1 1 calc R U . . .
C23 C 0.3733(2) 0.8630(4) 0.2948(3) 0.0349(13) Uani 1 1 d . . . . .
C24 C 0.3295(3) 1.1580(5) 0.5733(3) 0.0479(16) Uani 1 1 d . . . . .
Sr2 Sr 0.5000 0.49135(4) 0.2500 0.01993(16) Uani 1 2 d S T P . .
Co2 Co 0.5000 0.23041(6) 0.2500 0.0173(2) Uani 1 2 d S T P . .
S3 S 0.50800(6) 0.58767(11) 0.39255(7) 0.0365(3) Uani 1 1 d . . . . .
O13 O 0.45140(12) 0.3303(2) 0.21252(15) 0.0196(7) Uani 1 1 d . . . . .
O14 O 0.39699(13) 0.4875(2) 0.17337(16) 0.0245(8) Uani 1 1 d . . . . .
O15 O 0.44767(14) 0.6579(2) 0.21006(17) 0.0272(8) Uani 1 1 d . . . . .
O16 O 0.4881(2) 0.5291(3) 0.3383(2) 0.0476(11) Uani 1 1 d . . . . .
O17 O 0.5551(2) 0.5566(4) 0.4432(3) 0.0769(18) Uani 1 1 d . . . . .
O18 O 0.5049(2) 0.6887(4) 0.3820(2) 0.0650(15) Uani 1 1 d . . . . .
N3 N 0.45155(16) 0.1319(3) 0.21019(19) 0.0225(9) Uani 1 1 d . . . . .
C25 C 0.40215(18) 0.3204(3) 0.1670(2) 0.0191(10) Uani 1 1 d . . . . .
C26 C 0.37169(19) 0.4042(4) 0.1431(2) 0.0233(10) Uani 1 1 d . . . . .
C27 C 0.3213(2) 0.4005(4) 0.0942(2) 0.0289(12) Uani 1 1 d . . . . .
H27A H 0.3020 0.4582 0.0780 0.035 Uiso 1 1 calc R U . . .
C28 C 0.2985(2) 0.3116(4) 0.0683(2) 0.0332(12) Uani 1 1 d . . . . .
H28A H 0.2635 0.3091 0.0348 0.040 Uiso 1 1 calc R U . . .
C29 C 0.3261(2) 0.2286(4) 0.0909(2) 0.0305(12) Uani 1 1 d . . . . .
H29A H 0.3103 0.1687 0.0729 0.037 Uiso 1 1 calc R U . . .
C30 C 0.37819(19) 0.2309(4) 0.1410(2) 0.0237(10) Uani 1 1 d . . . . .
C31 C 0.4040(2) 0.1408(4) 0.1651(2) 0.0246(11) Uani 1 1 d . . . . .
H31A H 0.3849 0.0836 0.1466 0.030 Uiso 1 1 calc R U . . .
C32 C 0.4708(2) 0.0347(4) 0.2350(3) 0.0298(12) Uani 1 1 d . . . . .
H32A H 0.4553 -0.0134 0.2014 0.036 Uiso 1 1 calc R U . . .
H32B H 0.4610 0.0177 0.2655 0.036 Uiso 1 1 calc R U . . .
C33 C 0.3679(2) 0.5752(4) 0.1508(3) 0.0288(12) Uani 1 1 d . . . . .
H33A H 0.3322 0.5665 0.1431 0.035 Uiso 1 1 calc R U . . .
H33B H 0.3653 0.5945 0.1118 0.035 Uiso 1 1 calc R U . . .
C34 C 0.3960(2) 0.6498(4) 0.1986(3) 0.0306(12) Uani 1 1 d . . . . .
H34A H 0.3778 0.7124 0.1843 0.037 Uiso 1 1 calc R U . . .
H34B H 0.3970 0.6317 0.2369 0.037 Uiso 1 1 calc R U . . .
C35 C 0.4727(2) 0.7434(4) 0.2438(3) 0.0354(13) Uani 1 1 d . . . . .
H35A H 0.4731 0.7443 0.2831 0.042 Uiso 1 1 calc R U . . .
H35B H 0.4537 0.8010 0.2197 0.042 Uiso 1 1 calc R U . . .
C36 C 0.4550(6) 0.5808(10) 0.4069(6) 0.041(3) Uiso 0.522(12) 1 d . . P B 1
F7 F 0.4096(3) 0.6214(7) 0.3584(4) 0.058(3) Uiso 0.522(12) 1 d . . P B 1
F8 F 0.4631(4) 0.6310(7) 0.4563(4) 0.062(3) Uiso 0.522(12) 1 d . . P B 1
F9 F 0.4405(4) 0.4945(6) 0.4107(4) 0.058(3) Uiso 0.522(12) 1 d . . P B 1
C36B C 0.4713(7) 0.5467(14) 0.4251(8) 0.053(4) Uiso 0.478(12) 1 d . . P B 2
F7B F 0.4170(5) 0.5768(10) 0.3829(6) 0.080(4) Uiso 0.478(12) 1 d . . P B 2
F8B F 0.4833(4) 0.5939(7) 0.4768(4) 0.049(2) Uiso 0.478(12) 1 d . . P B 2
F9B F 0.4702(5) 0.4581(9) 0.4328(5) 0.076(4) Uiso 0.478(12) 1 d . . P B 2

loop_
_atom_site_aniso_label
_atom_site_aniso_U_11
_atom_site_aniso_U_22
_atom_site_aniso_U_33
_atom_site_aniso_U_23
_atom_site_aniso_U_13
_atom_site_aniso_U_12
Sr1 0.0213(3) 0.0186(2) 0.0278(3) -0.00320(18) 0.0093(2) -0.00237(18)
Co1 0.0166(3) 0.0171(3) 0.0231(3) -0.0025(3) 0.0080(3) -0.0016(2)
S1 0.0304(7) 0.0257(7) 0.0367(7) 0.0013(6) 0.0210(6) 0.0031(5)
S2 0.0515(9) 0.0379(8) 0.0423(8) -0.0143(7) 0.0338(8) -0.0162(7)
O1 0.0165(16) 0.0196(17) 0.0213(17) -0.0038(13) 0.0046(14) -0.0028(13)
O2 0.0170(17) 0.0207(17) 0.0224(17) -0.0024(14) 0.0050(14) -0.0009(13)
O3 0.0233(19) 0.0253(19) 0.0298(19) -0.0035(15) 0.0064(16) -0.0077(15)
O4 0.033(2) 0.0227(18) 0.033(2) -0.0044(16) 0.0159(17) -0.0096(16)
O5 0.032(2) 0.0180(18) 0.040(2) -0.0021(16) 0.0170(18) -0.0014(15)
O6 0.0237(18) 0.0208(17) 0.0258(18) 0.0001(14) 0.0093(15) 0.0031(14)
O7 0.049(3) 0.033(2) 0.044(2) -0.0096(18) 0.030(2) -0.0044(19)
O8 0.031(2) 0.049(3) 0.062(3) 0.013(2) 0.025(2) 0.0106(19)
O9 0.040(2) 0.041(2) 0.043(2) 0.0032(19) 0.027(2) -0.0022(19)
O10 0.088(4) 0.049(3) 0.055(3) 0.010(2) 0.045(3) 0.029(3)
O11 0.043(3) 0.089(4) 0.031(2) -0.003(2) 0.015(2) 0.019(3)
O12 0.095(5) 0.131(6) 0.078(4) -0.045(4) 0.064(4) -0.079(4)
F1 0.097(3) 0.031(2) 0.083(3) 0.004(2) 0.060(3) 0.001(2)
F2 0.035(2) 0.058(3) 0.075(3) -0.016(2) 0.009(2) 0.0181(18)
F3 0.055(2) 0.055(2) 0.050(2) -0.0254(19) 0.028(2) -0.0092(19)
N1 0.028(2) 0.020(2) 0.030(2) -0.0041(18) 0.010(2) -0.0049(18)
N2 0.025(2) 0.018(2) 0.033(2) 0.0010(18) 0.013(2) -0.0002(17)
C1 0.017(2) 0.026(3) 0.020(2) -0.003(2) 0.008(2) 0.0002(19)
C2 0.023(3) 0.025(3) 0.025(3) -0.005(2) 0.012(2) -0.001(2)
C3 0.028(3) 0.032(3) 0.025(3) 0.001(2) 0.009(2) 0.009(2)
C4 0.025(3) 0.039(3) 0.024(3) -0.008(2) 0.002(2) -0.002(2)
C5 0.027(3) 0.031(3) 0.027(3) -0.010(2) 0.007(2) -0.007(2)
C6 0.024(3) 0.025(3) 0.025(3) -0.006(2) 0.010(2) -0.003(2)
C7 0.029(3) 0.024(3) 0.028(3) -0.007(2) 0.010(2) -0.007(2)
C8 0.041(3) 0.022(3) 0.042(3) -0.003(2) 0.014(3) -0.003(2)
C9 0.037(3) 0.025(3) 0.043(3) 0.004(2) 0.013(3) -0.006(2)
C10 0.024(3) 0.028(3) 0.029(3) 0.005(2) 0.011(2) 0.004(2)
C11 0.019(2) 0.032(3) 0.026(3) 0.000(2) 0.012(2) 0.003(2)
C12 0.022(3) 0.039(3) 0.026(3) 0.005(2) 0.013(2) 0.008(2)
C13 0.019(3) 0.050(4) 0.022(3) -0.001(2) 0.007(2) 0.003(2)
C14 0.020(3) 0.039(3) 0.027(3) -0.008(2) 0.010(2) -0.005(2)
C15 0.019(2) 0.032(3) 0.023(3) -0.003(2) 0.010(2) 0.001(2)
C16 0.015(2) 0.029(3) 0.022(2) -0.004(2) 0.009(2) 0.002(2)
C17 0.024(3) 0.032(3) 0.034(3) -0.013(2) 0.008(2) -0.013(2)
C18 0.035(3) 0.031(3) 0.046(3) -0.007(3) 0.023(3) -0.011(2)
C19 0.047(4) 0.028(3) 0.049(4) 0.002(3) 0.016(3) -0.014(3)
C20 0.057(4) 0.017(3) 0.053(4) -0.001(3) 0.023(3) -0.007(3)
C21 0.029(3) 0.025(3) 0.050(4) 0.005(3) 0.022(3) 0.005(2)
C22 0.025(3) 0.027(3) 0.034(3) 0.006(2) 0.010(2) 0.005(2)
C23 0.035(3) 0.033(3) 0.036(3) -0.005(2) 0.018(3) 0.000(2)
C24 0.056(4) 0.045(4) 0.047(4) -0.003(3) 0.030(3) 0.004(3)
Sr2 0.0181(3) 0.0121(3) 0.0260(3) 0.000 0.0089(3) 0.000
Co2 0.0162(4) 0.0121(4) 0.0216(5) 0.000 0.0085(4) 0.000
S3 0.0394(8) 0.0329(8) 0.0371(8) -0.0029(6) 0.0197(7) 0.0008(6)
O13 0.0156(16) 0.0150(16) 0.0230(17) -0.0006(13) 0.0063(14) -0.0008(13)
O14 0.0165(16) 0.0171(17) 0.0321(19) 0.0008(14) 0.0072(15) 0.0036(13)
O15 0.0261(19) 0.0139(16) 0.042(2) 0.0006(15) 0.0180(17) 0.0023(14)
O16 0.067(3) 0.044(3) 0.043(3) -0.015(2) 0.036(2) -0.015(2)
O17 0.068(4) 0.056(3) 0.060(3) -0.009(3) 0.000(3) 0.019(3)
O18 0.103(4) 0.040(3) 0.060(3) 0.001(2) 0.047(3) 0.016(3)
N3 0.025(2) 0.017(2) 0.026(2) -0.0017(17) 0.0125(19) 0.0003(17)
C25 0.017(2) 0.020(2) 0.017(2) -0.0007(19) 0.0067(19) -0.0038(19)
C26 0.022(2) 0.021(2) 0.026(3) -0.003(2) 0.011(2) -0.002(2)
C27 0.022(3) 0.031(3) 0.027(3) 0.003(2) 0.007(2) 0.006(2)
C28 0.021(3) 0.041(3) 0.025(3) -0.006(2) 0.004(2) -0.001(2)
C29 0.026(3) 0.033(3) 0.024(3) -0.011(2) 0.007(2) -0.007(2)
C30 0.023(3) 0.024(3) 0.021(2) -0.004(2) 0.009(2) -0.002(2)
C31 0.025(3) 0.019(2) 0.028(3) -0.007(2) 0.013(2) -0.005(2)
C32 0.027(3) 0.015(2) 0.044(3) 0.001(2) 0.016(3) -0.001(2)
C33 0.023(3) 0.020(3) 0.040(3) 0.008(2) 0.013(2) 0.007(2)
C34 0.029(3) 0.022(3) 0.045(3) 0.004(2) 0.022(3) 0.010(2)
C35 0.037(3) 0.014(2) 0.047(3) -0.004(2) 0.016(3) 0.004(2)

loop_
_atom_type_symbol
_atom_type_description
_atom_type_scat_dispersion_real
_atom_type_scat_dispersion_imag
_atom_type_scat_source
C C 0.0033 0.0016 'International Tables Vol C Tables 4.2.6.8 and 6.1.1.4'
H H 0.0000 0.0000 'International Tables Vol C Tables 4.2.6.8 and 6.1.1.4'
N N 0.0061 0.0033 'International Tables Vol C Tables 4.2.6.8 and 6.1.1.4'
O O 0.0106 0.0060 'International Tables Vol C Tables 4.2.6.8 and 6.1.1.4'
F F 0.0171 0.0103 'International Tables Vol C Tables 4.2.6.8 and 6.1.1.4'
S S 0.1246 0.1234 'International Tables Vol C Tables 4.2.6.8 and 6.1.1.4'
Co Co 0.3494 0.9721 'International Tables Vol C Tables 4.2.6.8 and 6.1.1.4'
Sr Sr -1.5307 3.2498 'International Tables Vol C Tables 4.2.6.8 and 6.1.1.4'

loop_
_geom_angle_atom_site_label_1
_geom_angle_atom_site_label_2
_geom_angle_atom_site_label_3
_geom_angle
_geom_angle_site_symmetry_1
_geom_angle_site_symmetry_3
O7 Sr1 O1 88.25(12) . .
O7 Sr1 O2 88.61(13) . .
O1 Sr1 O2 59.51(10) . .
O7 Sr1 O11 155.07(15) . .
O1 Sr1 O11 95.51(14) . .
O2 Sr1 O11 114.52(14) . .
O7 Sr1 O10 152.05(16) . .
O1 Sr1 O10 95.80(15) . .
O2 Sr1 O10 70.13(13) . .
O11 Sr1 O10 52.15(15) . .
O7 Sr1 O4 85.13(12) . .
O1 Sr1 O4 173.35(11) . .
O2 Sr1 O4 119.60(11) . .
O11 Sr1 O4 90.76(15) . .
O10 Sr1 O4 89.79(15) . .
O7 Sr1 O3 84.53(13) . .
O1 Sr1 O3 118.48(11) . .
O2 Sr1 O3 59.30(10) . .
O11 Sr1 O3 114.61(13) . .
O10 Sr1 O3 69.21(15) . .
O4 Sr1 O3 60.30(11) . .
O7 Sr1 O5 82.35(13) . .
O1 Sr1 O5 119.15(11) . .
O2 Sr1 O5 170.93(11) . .
O11 Sr1 O5 74.29(14) . .
O10 Sr1 O5 118.66(13) . .
O4 Sr1 O5 60.53(11) . .
O3 Sr1 O5 120.13(11) . .
O7 Sr1 O6 89.56(13) . .
O1 Sr1 O6 59.64(10) . .
O2 Sr1 O6 119.15(10) . .
O11 Sr1 O6 71.49(12) . .
O10 Sr1 O6 116.33(15) . .
O4 Sr1 O6 120.79(11) . .
O3 Sr1 O6 173.90(11) . .
O5 Sr1 O6 60.31(11) . .
O7 Sr1 S2 175.56(10) . .
O1 Sr1 S2 95.84(8) . .
O2 Sr1 S2 91.97(8) . .
O11 Sr1 S2 26.31(10) . .
O10 Sr1 S2 25.85(11) . .
O4 Sr1 S2 90.76(8) . .
O3 Sr1 S2 91.98(9) . .
O5 Sr1 S2 97.10(9) . .
O6 Sr1 S2 94.00(8) . .
O7 Sr1 Co1 89.05(10) . .
O1 Sr1 Co1 29.91(7) . .
O2 Sr1 Co1 29.63(7) . .
O11 Sr1 Co1 106.35(13) . .
O10 Sr1 Co1 81.26(11) . .
O4 Sr1 Co1 148.97(8) . .
O3 Sr1 Co1 88.84(8) . .
O5 Sr1 Co1 148.51(8) . .
O6 Sr1 Co1 89.54(7) . .
S2 Sr1 Co1 93.63(3) . .
O7 Sr1 S1 15.88(10) . .
O1 Sr1 S1 77.09(8) . .
O2 Sr1 S1 92.56(8) . .
O11 Sr1 S1 143.62(10) . .
O10 Sr1 S1 162.42(10) . .
O4 Sr1 S1 96.53(8) . .
O3 Sr1 S1 99.78(9) . .
O5 Sr1 S1 78.53(8) . .
O6 Sr1 S1 74.22(8) . .
S2 Sr1 S1 168.12(4) . .
Co1 Sr1 S1 84.95(3) . .
N1 Co1 O2 173.67(18) . .
N1 Co1 N2 85.18(19) . .
O2 Co1 N2 94.44(17) . .
N1 Co1 O1 94.76(17) . .
O2 Co1 O1 86.42(14) . .
N2 Co1 O1 172.68(17) . .
N1 Co1 Sr1 137.83(14) . .
O2 Co1 Sr1 43.24(10) . .
N2 Co1 Sr1 136.91(13) . .
O1 Co1 Sr1 43.22(10) . .
O9 S1 O7 114.1(3) . .
O9 S1 O8 115.8(3) . .
O7 S1 O8 114.9(3) . .
O9 S1 C23 104.1(3) . .
O7 S1 C23 102.5(3) . .
O8 S1 C23 103.1(3) . .
O9 S1 Sr1 134.74(19) . .
O7 S1 Sr1 28.05(17) . .
O8 S1 Sr1 86.9(2) . .
C23 S1 Sr1 108.1(2) . .
O10 S2 O12 114.9(4) . .
O10 S2 O11 110.4(3) . .
O12 S2 O11 117.8(4) . .
O10 S2 C24 102.8(3) . .
O12 S2 C24 104.0(3) . .
O11 S2 C24 104.9(3) . .
O10 S2 Sr1 55.5(2) . .
O12 S2 Sr1 139.8(3) . .
O11 S2 Sr1 54.95(19) . .
C24 S2 Sr1 116.1(2) . .
C1 O1 Co1 126.8(3) . .
C1 O1 Sr1 126.3(3) . .
Co1 O1 Sr1 106.87(13) . .
C16 O2 Co1 127.3(3) . .
C16 O2 Sr1 124.8(3) . .
Co1 O2 Sr1 107.13(14) . .
C15 O3 C17 116.3(4) . .
C15 O3 Sr1 119.7(3) . .
C17 O3 Sr1 120.5(3) . .
C18 O4 C19 110.0(4) . .
C18 O4 Sr1 115.4(3) . .
C19 O4 Sr1 118.5(3) . .
C21 O5 C20 110.4(4) . .
C21 O5 Sr1 116.1(3) . .
C20 O5 Sr1 115.7(3) . .
C2 O6 C22 116.6(4) . .
C2 O6 Sr1 120.0(3) . .
C22 O6 Sr1 118.5(3) . .
S1 O7 Sr1 136.1(3) . .
S2 O10 Sr1 98.7(2) . .
S2 O11 Sr1 98.7(2) . .
C7 N1 C8 119.4(4) . .
C7 N1 Co1 127.2(4) . .
C8 N1 Co1 113.4(3) . .
C10 N2 C9 117.9(5) . .
C10 N2 Co1 127.6(4) . .
C9 N2 Co1 114.3(3) . .
O1 C1 C6 123.8(4) . .
O1 C1 C2 119.2(4) . .
C6 C1 C2 117.0(4) . .
C3 C2 O6 123.6(5) . .
C3 C2 C1 121.8(5) . .
O6 C2 C1 114.5(4) . .
C2 C3 C4 120.0(5) . .
C5 C4 C3 119.5(5) . .
C4 C5 C6 121.3(5) . .
C5 C6 C1 120.4(5) . .
C5 C6 C7 117.7(5) . .
C1 C6 C7 121.9(5) . .
N1 C7 C6 125.4(5) . .
N1 C8 C9 107.0(5) . .
N2 C9 C8 106.4(5) . .
N2 C10 C11 124.3(5) . .
C16 C11 C12 120.1(5) . .
C16 C11 C10 122.3(5) . .
C12 C11 C10 117.6(5) . .
C13 C12 C11 120.6(5) . .
C12 C13 C14 120.1(5) . .
C15 C14 C13 120.3(5) . .
C14 C15 O3 124.5(5) . .
C14 C15 C16 121.0(5) . .
O3 C15 C16 114.4(4) . .
O2 C16 C11 124.0(5) . .
O2 C16 C15 118.2(5) . .
C11 C16 C15 117.8(4) . .
O3 C17 C18 107.2(4) . .
O4 C18 C17 109.7(5) . .
O4 C19 C20 108.0(5) . .
O5 C20 C19 106.9(5) . .
O5 C21 C22 108.8(4) . .
O6 C22 C21 108.1(4) . .
F3 C23 F2 107.3(5) . .
F3 C23 F1 106.8(5) . .
F2 C23 F1 108.4(5) . .
F3 C23 S1 111.6(4) . .
F2 C23 S1 110.7(4) . .
F1 C23 S1 111.9(4) . .
F6 C24 F5 101.0(9) . .
F4B C24 F5B 110.6(8) . .
F6 C24 F4 106.6(9) . .
F5 C24 F4 110.1(10) . .
F4B C24 F6B 106.7(8) . .
F5B C24 F6B 109.1(8) . .
F6 C24 S2 122.2(8) . .
F4B C24 S2 112.1(6) . .
F5 C24 S2 106.0(8) . .
F5B C24 S2 112.0(6) . .
F4 C24 S2 110.3(6) . .
F6B C24 S2 106.1(8) . .
O16 Sr2 O16 155.8(2) 2_655 .
O16 Sr2 O13 99.59(14) 2_655 .
O16 Sr2 O13 101.44(13) . .
O16 Sr2 O13 101.44(12) 2_655 2_655
O16 Sr2 O13 99.59(14) . 2_655
O13 Sr2 O13 58.90(14) . 2_655
O16 Sr2 O14 90.61(14) 2_655 2_655
O16 Sr2 O14 89.86(14) . 2_655
O13 Sr2 O14 118.31(10) . 2_655
O13 Sr2 O14 59.43(10) 2_655 2_655
O16 Sr2 O14 89.87(14) 2_655 .
O16 Sr2 O14 90.61(14) . .
O13 Sr2 O14 59.43(10) . .
O13 Sr2 O14 118.31(10) 2_655 .
O14 Sr2 O14 177.73(14) 2_655 .
O16 Sr2 O15 80.32(14) 2_655 2_655
O16 Sr2 O15 78.85(13) . 2_655
O13 Sr2 O15 179.00(10) . 2_655
O13 Sr2 O15 120.13(10) 2_655 2_655
O14 Sr2 O15 60.72(10) 2_655 2_655
O14 Sr2 O15 121.55(11) . 2_655
O16 Sr2 O15 78.85(13) 2_655 .
O16 Sr2 O15 80.32(14) . .
O13 Sr2 O15 120.13(10) . .
O13 Sr2 O15 179.01(10) 2_655 .
O14 Sr2 O15 121.55(11) 2_655 .
O14 Sr2 O15 60.72(10) . .
O15 Sr2 O15 60.84(15) 2_655 .
O16 Sr2 Co2 102.10(11) 2_655 .
O16 Sr2 Co2 102.10(11) . .
O13 Sr2 Co2 29.45(7) . .
O13 Sr2 Co2 29.45(7) 2_655 .
O14 Sr2 Co2 88.87(7) 2_655 .
O14 Sr2 Co2 88.87(7) . .
O15 Sr2 Co2 149.58(8) 2_655 .
O15 Sr2 Co2 149.58(8) . .
N3 Co2 N3 85.7(3) . 2_655
N3 Co2 O13 94.85(16) . .
N3 Co2 O13 178.05(16) 2_655 .
N3 Co2 O13 178.05(16) . 2_655
N3 Co2 O13 94.85(16) 2_655 2_655
O13 Co2 O13 84.63(19) . 2_655
N3 Co2 Sr2 137.14(13) . .
N3 Co2 Sr2 137.14(13) 2_655 .
O13 Co2 Sr2 42.32(10) . .
O13 Co2 Sr2 42.32(10) 2_655 .
O17 S3 O18 114.5(4) . .
O17 S3 O16 115.3(3) . .
O18 S3 O16 115.1(3) . .
O17 S3 C36B 92.7(7) . .
O18 S3 C36B 114.0(7) . .
O16 S3 C36B 102.4(6) . .
O17 S3 C36 112.0(6) . .
O18 S3 C36 96.3(5) . .
O16 S3 C36 101.0(5) . .
C25 O13 Co2 125.9(3) . .
C25 O13 Sr2 125.0(3) . .
Co2 O13 Sr2 108.23(13) . .
C26 O14 C33 116.4(4) . .
C26 O14 Sr2 121.2(3) . .
C33 O14 Sr2 120.7(3) . .
C34 O15 C35 111.4(4) . .
C34 O15 Sr2 111.8(3) . .
C35 O15 Sr2 117.8(3) . .
S3 O16 Sr2 142.8(3) . .
C31 N3 C32 118.4(4) . .
C31 N3 Co2 127.0(4) . .
C32 N3 Co2 114.6(3) . .
O13 C25 C26 118.1(4) . .
O13 C25 C30 124.2(4) . .
C26 C25 C30 117.7(4) . .
C27 C26 O14 124.4(5) . .
C27 C26 C25 121.6(5) . .
O14 C26 C25 113.9(4) . .
C26 C27 C28 120.0(5) . .
C29 C28 C27 120.3(5) . .
C28 C29 C30 120.6(5) . .
C29 C30 C25 119.7(5) . .
C29 C30 C31 117.8(5) . .
C25 C30 C31 122.4(4) . .
N3 C31 C30 124.6(4) . .
N3 C32 C32 108.2(3) . 2_655
O14 C33 C34 107.2(4) . .
O15 C34 C33 108.7(4) . .
O15 C35 C35 107.6(4) . 2_655
F9 C36 F8 108.4(11) . .
F9 C36 F7 103.2(11) . .
F8 C36 F7 103.7(11) . .
F9 C36 S3 115.3(10) . .
F8 C36 S3 114.0(10) . .
F7 C36 S3 111.0(9) . .
F9B C36B F8B 110.2(15) . .
F9B C36B F7B 106.6(14) . .
F8B C36B F7B 102.2(13) . .
F9B C36B S3 117.4(13) . .
F8B C36B S3 112.4(12) . .
F7B C36B S3 106.7(12) . .

loop_
_geom_bond_atom_site_label_1
_geom_bond_atom_site_label_2
_geom_bond_distance
_geom_bond_site_symmetry_2
Sr1 O7 2.469(4) .
Sr1 O1 2.570(3) .
Sr1 O2 2.574(3) .
Sr1 O11 2.672(5) .
Sr1 O10 2.689(5) .
Sr1 O4 2.697(4) .
Sr1 O3 2.706(4) .
Sr1 O5 2.708(4) .
Sr1 O6 2.733(3) .
Sr1 S2 3.2258(15) .
Sr1 Co1 3.5911(8) .
Sr1 S1 3.6433(15) .
Co1 N1 1.854(4) .
Co1 O2 1.858(3) .
Co1 N2 1.864(4) .
Co1 O1 1.871(3) .
S1 O9 1.433(4) .
S1 O7 1.437(4) .
S1 O8 1.444(5) .
S1 C23 1.812(6) .
S2 O10 1.423(5) .
S2 O12 1.427(5) .
S2 O11 1.447(5) .
S2 C24 1.782(7) .
O1 C1 1.326(6) .
O2 C16 1.334(6) .
O3 C15 1.376(6) .
O3 C17 1.442(6) .
O4 C18 1.418(7) .
O4 C19 1.430(7) .
O5 C21 1.420(7) .
O5 C20 1.430(7) .
O6 C2 1.393(6) .
O6 C22 1.434(6) .
F1 C23 1.336(7) .
F2 C23 1.332(7) .
F3 C23 1.310(7) .
F4 C24 1.383(13) .
F5 C24 1.338(16) .
F6 C24 1.265(12) .
F4B C24 1.337(11) .
F5B C24 1.349(11) .
F6B C24 1.389(14) .
N1 C7 1.283(7) .
N1 C8 1.482(7) .
N2 C10 1.298(7) .
N2 C9 1.472(7) .
C1 C6 1.413(7) .
C1 C2 1.414(7) .
C2 C3 1.369(7) .
C3 C4 1.412(8) .
C4 C5 1.354(8) .
C5 C6 1.404(7) .
C6 C7 1.431(7) .
C8 C9 1.486(8) .
C10 C11 1.437(8) .
C11 C16 1.403(7) .
C11 C12 1.417(7) .
C12 C13 1.352(8) .
C13 C14 1.401(8) .
C14 C15 1.373(7) .
C15 C16 1.413(7) .
C17 C18 1.492(8) .
C19 C20 1.495(9) .
C21 C22 1.488(8) .
Sr2 O16 2.500(4) 2_655
Sr2 O16 2.500(4) .
Sr2 O13 2.569(3) .
Sr2 O13 2.569(3) 2_655
Sr2 O14 2.667(3) 2_655
Sr2 O14 2.667(3) .
Sr2 O15 2.683(3) 2_655
Sr2 O15 2.683(3) .
Sr2 Co2 3.6245(11) .
Co2 N3 1.868(4) .
Co2 N3 1.868(4) 2_655
Co2 O13 1.876(3) .
Co2 O13 1.876(3) 2_655
S3 O17 1.399(5) .
S3 O18 1.423(5) .
S3 O16 1.437(4) .
S3 C36B 1.776(17) .
S3 C36 1.807(14) .
O13 C25 1.330(5) .
O14 C26 1.381(6) .
O14 C33 1.434(6) .
O15 C34 1.424(6) .
O15 C35 1.429(6) .
N3 C31 1.293(6) .
N3 C32 1.476(6) .
C25 C26 1.408(7) .
C25 C30 1.418(7) .
C26 C27 1.372(7) .
C27 C28 1.401(8) .
C28 C29 1.360(8) .
C29 C30 1.416(7) .
C30 C31 1.431(7) .
C32 C32 1.505(10) 2_655
C33 C34 1.484(8) .
C35 C35 1.501(12) 2_655
C36 F9 1.296(16) .
C36 F8 1.342(15) .
C36 F7 1.397(18) .
C36B F9B 1.25(2) .
C36B F8B 1.338(18) .
C36B F7B 1.47(2) .

loop_
_geom_torsion_atom_site_label_1
_geom_torsion_atom_site_label_2
_geom_torsion_atom_site_label_3
_geom_torsion_atom_site_label_4
_geom_torsion
_geom_torsion_site_symmetry_1
_geom_torsion_site_symmetry_4
N1 Co1 O1 C1 1.4(4) . .
O2 Co1 O1 C1 175.2(4) . .
Sr1 Co1 O1 C1 177.3(5) . .
N1 Co1 O1 Sr1 -175.84(18) . .
O2 Co1 O1 Sr1 -2.07(15) . .
N2 Co1 O2 C16 -0.3(4) . .
O1 Co1 O2 C16 172.4(4) . .
Sr1 Co1 O2 C16 170.3(5) . .
N2 Co1 O2 Sr1 -170.65(17) . .
O1 Co1 O2 Sr1 2.07(15) . .
O9 S1 O7 Sr1 143.1(3) . .
O8 S1 O7 Sr1 6.0(5) . .
C23 S1 O7 Sr1 -105.0(4) . .
O12 S2 O10 Sr1 134.6(3) . .
O11 S2 O10 Sr1 -1.6(4) . .
C24 S2 O10 Sr1 -113.1(3) . .
O10 S2 O11 Sr1 1.6(4) . .
O12 S2 O11 Sr1 -133.2(4) . .
C24 S2 O11 Sr1 111.7(3) . .
N2 Co1 N1 C7 168.4(5) . .
O1 Co1 N1 C7 -4.3(5) . .
Sr1 Co1 N1 C7 -8.5(6) . .
N2 Co1 N1 C8 -13.2(4) . .
O1 Co1 N1 C8 174.1(4) . .
Sr1 Co1 N1 C8 169.9(3) . .
N1 Co1 N2 C10 175.2(5) . .
O2 Co1 N2 C10 1.5(5) . .
Sr1 Co1 N2 C10 -7.8(6) . .
N1 Co1 N2 C9 -10.6(4) . .
O2 Co1 N2 C9 175.8(4) . .
Sr1 Co1 N2 C9 166.4(3) . .
Co1 O1 C1 C6 1.2(7) . .
Sr1 O1 C1 C6 178.0(4) . .
Co1 O1 C1 C2 180.0(3) . .
Sr1 O1 C1 C2 -3.3(6) . .
C22 O6 C2 C3 -21.7(7) . .
Sr1 O6 C2 C3 -176.5(4) . .
C22 O6 C2 C1 160.8(4) . .
Sr1 O6 C2 C1 6.0(5) . .
O1 C1 C2 C3 -179.7(5) . .
C6 C1 C2 C3 -0.8(7) . .
O1 C1 C2 O6 -2.1(7) . .
C6 C1 C2 O6 176.8(4) . .
O6 C2 C3 C4 -175.5(5) . .
C1 C2 C3 C4 1.9(8) . .
C2 C3 C4 C5 -1.7(9) . .
C3 C4 C5 C6 0.5(9) . .
C4 C5 C6 C1 0.5(8) . .
C4 C5 C6 C7 -179.0(5) . .
O1 C1 C6 C5 178.4(5) . .
C2 C1 C6 C5 -0.4(7) . .
O1 C1 C6 C7 -2.1(8) . .
C2 C1 C6 C7 179.1(5) . .
C8 N1 C7 C6 -173.7(5) . .
Co1 N1 C7 C6 4.6(8) . .
C5 C6 C7 N1 178.6(5) . .
C1 C6 C7 N1 -0.9(9) . .
C7 N1 C8 C9 -148.4(5) . .
Co1 N1 C8 C9 33.1(6) . .
C10 N2 C9 C8 -154.3(5) . .
Co1 N2 C9 C8 30.8(6) . .
N1 C8 C9 N2 -38.9(6) . .
C9 N2 C10 C11 -176.0(5) . .
Co1 N2 C10 C11 -1.9(8) . .
N2 C10 C11 C16 0.8(8) . .
N2 C10 C11 C12 -179.3(5) . .
C16 C11 C12 C13 1.5(8) . .
C10 C11 C12 C13 -178.4(5) . .
C11 C12 C13 C14 -1.3(8) . .
C12 C13 C14 C15 -0.8(8) . .
C13 C14 C15 O3 -174.7(5) . .
C13 C14 C15 C16 2.8(8) . .
C17 O3 C15 C14 -5.3(7) . .
Sr1 O3 C15 C14 -164.4(4) . .
C17 O3 C15 C16 177.0(4) . .
Sr1 O3 C15 C16 17.9(5) . .
Co1 O2 C16 C11 -0.5(7) . .
Sr1 O2 C16 C11 168.2(4) . .
Co1 O2 C16 C15 179.6(3) . .
Sr1 O2 C16 C15 -11.7(6) . .
C12 C11 C16 O2 -179.4(4) . .
C10 C11 C16 O2 0.5(8) . .
C12 C11 C16 C15 0.5(7) . .
C10 C11 C16 C15 -179.6(5) . .
C14 C15 C16 O2 177.3(5) . .
O3 C15 C16 O2 -4.9(6) . .
C14 C15 C16 C11 -2.6(7) . .
O3 C15 C16 C11 175.2(4) . .
C15 O3 C17 C18 167.2(4) . .
Sr1 O3 C17 C18 -34.0(6) . .
C19 O4 C18 C17 168.6(5) . .
Sr1 O4 C18 C17 -54.1(5) . .
O3 C17 C18 O4 56.0(6) . .
C18 O4 C19 C20 177.9(5) . .
Sr1 O4 C19 C20 42.1(6) . .
C21 O5 C20 C19 -173.0(5) . .
Sr1 O5 C20 C19 52.6(6) . .
O4 C19 C20 O5 -60.5(7) . .
C20 O5 C21 C22 173.4(5) . .
Sr1 O5 C21 C22 -52.4(5) . .
C2 O6 C22 C21 165.7(4) . .
Sr1 O6 C22 C21 -39.0(5) . .
O5 C21 C22 O6 58.6(6) . .
O9 S1 C23 F3 -60.9(5) . .
O7 S1 C23 F3 179.9(4) . .
O8 S1 C23 F3 60.3(5) . .
Sr1 S1 C23 F3 151.3(4) . .
O9 S1 C23 F2 58.4(5) . .
O7 S1 C23 F2 -60.7(5) . .
O8 S1 C23 F2 179.7(4) . .
Sr1 S1 C23 F2 -89.3(4) . .
O9 S1 C23 F1 179.4(4) . .
O7 S1 C23 F1 60.2(5) . .
O8 S1 C23 F1 -59.3(5) . .
Sr1 S1 C23 F1 31.7(5) . .
O10 S2 C24 F6 171.2(9) . .
O12 S2 C24 F6 -68.7(10) . .
O11 S2 C24 F6 55.7(10) . .
Sr1 S2 C24 F6 113.6(9) . .
O10 S2 C24 F4B 72.7(9) . .
O12 S2 C24 F4B -167.2(9) . .
O11 S2 C24 F4B -42.8(9) . .
Sr1 S2 C24 F4B 15.1(10) . .
O10 S2 C24 F5 -74.3(11) . .
O12 S2 C24 F5 45.8(11) . .
O11 S2 C24 F5 170.2(11) . .
Sr1 S2 C24 F5 -131.9(10) . .
O10 S2 C24 F5B -52.2(8) . .
O12 S2 C24 F5B 67.9(8) . .
O11 S2 C24 F5B -167.8(7) . .
Sr1 S2 C24 F5B -109.8(7) . .
O10 S2 C24 F4 44.9(9) . .
O12 S2 C24 F4 165.0(9) . .
O11 S2 C24 F4 -70.7(9) . .
Sr1 S2 C24 F4 -12.7(9) . .
O10 S2 C24 F6B -171.2(7) . .
O12 S2 C24 F6B -51.1(9) . .
O11 S2 C24 F6B 73.3(8) . .
Sr1 S2 C24 F6B 131.2(7) . .
N3 Co2 O13 C25 -8.2(4) . .
O13 Co2 O13 C25 169.9(4) 2_655 .
Sr2 Co2 O13 C25 169.9(4) . .
N3 Co2 O13 Sr2 -178.11(16) . .
O13 Co2 O13 Sr2 0.001(1) 2_655 .
O17 S3 O16 Sr2 -76.7(6) . .
O18 S3 O16 Sr2 60.0(6) . .
C36B S3 O16 Sr2 -175.8(8) . .
C36 S3 O16 Sr2 162.3(7) . .
N3 Co2 N3 C31 -171.6(5) 2_655 .
O13 Co2 N3 C31 10.2(4) . .
Sr2 Co2 N3 C31 8.4(5) . .
N3 Co2 N3 C32 9.6(3) 2_655 .
O13 Co2 N3 C32 -168.6(4) . .
Sr2 Co2 N3 C32 -170.4(3) . .
Co2 O13 C25 C26 -177.9(3) . .
Sr2 O13 C25 C26 -9.6(6) . .
Co2 O13 C25 C30 2.2(6) . .
Sr2 O13 C25 C30 170.5(3) . .
C33 O14 C26 C27 -0.7(7) . .
Sr2 O14 C26 C27 -166.1(4) . .
C33 O14 C26 C25 179.8(4) . .
Sr2 O14 C26 C25 14.4(6) . .
O13 C25 C26 C27 176.9(5) . .
C30 C25 C26 C27 -3.2(7) . .
O13 C25 C26 O14 -3.6(6) . .
C30 C25 C26 O14 176.3(4) . .
O14 C26 C27 C28 -177.3(5) . .
C25 C26 C27 C28 2.1(8) . .
C26 C27 C28 C29 -0.6(8) . .
C27 C28 C29 C30 0.2(9) . .
C28 C29 C30 C25 -1.4(8) . .
C28 C29 C30 C31 176.2(5) . .
O13 C25 C30 C29 -177.3(5) . .
C26 C25 C30 C29 2.8(7) . .
O13 C25 C30 C31 5.3(8) . .
C26 C25 C30 C31 -174.7(5) . .
C32 N3 C31 C30 172.5(5) . .
Co2 N3 C31 C30 -6.2(8) . .
C29 C30 C31 N3 179.3(5) . .
C25 C30 C31 N3 -3.2(8) . .
C31 N3 C32 C32 155.6(6) . 2_655
Co2 N3 C32 C32 -25.5(7) . 2_655
C26 O14 C33 C34 165.1(4) . .
Sr2 O14 C33 C34 -29.4(5) . .
C35 O15 C34 C33 165.7(4) . .
Sr2 O15 C34 C33 -60.1(5) . .
O14 C33 C34 O15 57.8(5) . .
C34 O15 C35 C35 177.4(5) . 2_655
Sr2 O15 C35 C35 46.3(7) . 2_655
O17 S3 C36 F9 -69.3(11) . .
O18 S3 C36 F9 171.1(10) . .
O16 S3 C36 F9 53.9(11) . .
O17 S3 C36 F8 57.1(12) . .
O18 S3 C36 F8 -62.5(11) . .
O16 S3 C36 F8 -179.7(10) . .
O17 S3 C36 F7 173.8(7) . .
O18 S3 C36 F7 54.2(9) . .
O16 S3 C36 F7 -63.0(9) . .
O17 S3 C36B F9B -65.1(14) . .
O18 S3 C36B F9B 176.6(12) . .
O16 S3 C36B F9B 51.6(15) . .
O17 S3 C36B F8B 64.3(13) . .
O18 S3 C36B F8B -54.0(15) . .
O16 S3 C36B F8B -179.0(12) . .
O17 S3 C36B F7B 175.5(10) . .
O18 S3 C36B F7B 57.2(12) . .
O16 S3 C36B F7B -67.8(11) . .
